data_4119381
loop_
_publ_author_name
'Naohiro Kirai'
'Jun Takaya'
'Nobuharu Iwasawa'

_publ_contact_author_email niwasawa@chem.titech.ac.jp
_publ_contact_author_name 'Nobuharu Iwasawa'
_publ_section_title
;
 Two Reversible \s-Bond Metathesis Pathways for Boron-Palladium Bond
 Formation: Selective Synthesis of Isomeric Five-Coordinate Borylpalladium
 Complexes
;
_journal_name_full 'Journal of the American Chemical Society'
_journal_page_first 2493
_journal_page_last 2496
_journal_paper_doi 10.1021/ja400294m
_journal_volume 135
_journal_year 2013
_chemical_formula_sum 'C49 H52 B O2 P3 Pd Si'
_chemical_formula_weight 911.12
_chemical_name_systematic
; 
 ? 
;
_space_group_IT_number 14
_symmetry_cell_setting monoclinic
_symmetry_space_group_name_Hall '-P 2yab'
_symmetry_space_group_name_H-M 'P 1 21/a 1'
_atom_sites_solution_hydrogens geom
_atom_sites_solution_primary direct
_atom_sites_solution_secondary difmap
_audit_creation_method SHELXL-97
_cell_angle_alpha 90.00
_cell_angle_beta 95.183(4)
_cell_angle_gamma 90.00
_cell_formula_units_Z 4
_cell_length_a 18.318(4)
_cell_length_b 11.536(2)
_cell_length_c 21.045(5)
_cell_measurement_reflns_used 6100
_cell_measurement_temperature 123(2)
_cell_measurement_theta_max 29.9698
_cell_measurement_theta_min 2.0152
_cell_volume 4429.0(16)
_computing_structure_refinement 'SHELXL-97 (Sheldrick, 1997)'
_computing_structure_solution 'SHELXS-97 (Sheldrick, 1990)'
_diffrn_ambient_temperature 123(2)
_diffrn_measured_fraction_theta_full 0.998
_diffrn_measured_fraction_theta_max 0.998
_diffrn_radiation_monochromator graphite
_diffrn_radiation_source 'fine-focus sealed tube'
_diffrn_radiation_type MoK\a
_diffrn_radiation_wavelength 0.71073
_diffrn_reflns_av_R_equivalents 0.1324
_diffrn_reflns_av_sigmaI/netI 0.1912
_diffrn_reflns_limit_h_max 21
_diffrn_reflns_limit_h_min -21
_diffrn_reflns_limit_k_max 10
_diffrn_reflns_limit_k_min -13
_diffrn_reflns_limit_l_max 25
_diffrn_reflns_limit_l_min -20
_diffrn_reflns_number 26106
_diffrn_reflns_theta_full 25.00
_diffrn_reflns_theta_max 25.00
_diffrn_reflns_theta_min 2.02
_exptl_absorpt_coefficient_mu 0.593
_exptl_absorpt_correction_T_max 1.0000
_exptl_absorpt_correction_T_min 0.6639
_exptl_absorpt_correction_type multi-scan
_exptl_crystal_colour yellow
_exptl_crystal_density_diffrn 1.366
_exptl_crystal_description prism
_exptl_crystal_F_000 1888
_exptl_crystal_size_max 0.18
_exptl_crystal_size_mid 0.05
_exptl_crystal_size_min 0.02
_refine_diff_density_max 1.338
_refine_diff_density_min -0.809
_refine_diff_density_rms 0.128
_refine_ls_extinction_method none
_refine_ls_goodness_of_fit_ref 0.945
_refine_ls_hydrogen_treatment constr
_refine_ls_matrix_type full
_refine_ls_number_parameters 532
_refine_ls_number_reflns 7773
_refine_ls_number_restraints 37
_refine_ls_restrained_S_all 0.944
_refine_ls_R_factor_all 0.1602
_refine_ls_R_factor_gt 0.0706
_refine_ls_shift/su_max 0.001
_refine_ls_shift/su_mean 0.000
_refine_ls_structure_factor_coef Fsqd
_refine_ls_weighting_details 'calc w=1/[\s^2^(Fo^2^)+(0.0547P)^2^+0.0000P] where P=(Fo^2^+2Fc^2^)/3'
_refine_ls_weighting_scheme calc
_refine_ls_wR_factor_gt 0.1296
_refine_ls_wR_factor_ref 0.1625
_reflns_number_gt 3690
_reflns_number_total 7773
_reflns_threshold_expression >2sigma(I)
_cod_data_source_file ja400294m_si_005.cif
_cod_data_source_block '_cis_BPdPSiP_PMe3_3a'
_cod_original_cell_volume 4428.9(16)
_cod_database_code 4119381

loop_
_symmetry_equiv_pos_as_xyz
'x, y, z'
'-x+1/2, y+1/2, -z'
'-x, -y, -z'
'x-1/2, -y-1/2, z'

loop_
_atom_site_label
_atom_site_type_symbol
_atom_site_fract_x
_atom_site_fract_y
_atom_site_fract_z
_atom_site_U_iso_or_equiv
_atom_site_adp_type
_atom_site_occupancy
_atom_site_symmetry_multiplicity
_atom_site_calc_flag
_atom_site_refinement_flags
Pd1 Pd 0.06956(3) 0.60958(5) 0.24725(3) 0.02539(19) Uani 1 1 d .
Si1 Si 0.18504(11) 0.56007(19) 0.21835(11) 0.0259(6) Uani 1 1 d .
P1 P 0.02573(10) 0.44502(17) 0.18538(10) 0.0236(5) Uani 1 1 d .
P2 P 0.09242(10) 0.78957(17) 0.19876(10) 0.0260(5) Uani 1 1 d .
P3 P -0.03822(11) 0.65524(19) 0.29454(11) 0.0334(6) Uani 1 1 d .
B1 B 0.1195(5) 0.5484(8) 0.3347(5) 0.028(2) Uani 1 1 d .
O1 O 0.1190(3) 0.6151(5) 0.3889(3) 0.0351(14) Uani 1 1 d .
O2 O 0.1509(3) 0.4412(4) 0.3486(3) 0.0421(15) Uani 1 1 d .
C1 C 0.1645(5) 0.4299(7) 0.4173(5) 0.053(3) Uani 1 1 d .
C2 C 0.1632(4) 0.5585(7) 0.4415(4) 0.039(2) Uani 1 1 d .
C3 C 0.1029(6) 0.3577(8) 0.4404(5) 0.076(4) Uani 1 1 d .
H1 H 0.0572 0.3975 0.4312 0.114 Uiso 1 1 calc R
H2 H 0.1117 0.3457 0.4856 0.114 Uiso 1 1 calc R
H3 H 0.1009 0.2841 0.4190 0.114 Uiso 1 1 calc R
C4 C 0.2367(5) 0.3701(7) 0.4325(5) 0.066(3) Uani 1 1 d .
H4 H 0.2318 0.2895 0.4216 0.099 Uiso 1 1 calc R
H5 H 0.2515 0.3775 0.4773 0.099 Uiso 1 1 calc R
H6 H 0.2730 0.4050 0.4084 0.099 Uiso 1 1 calc R
C5 C 0.1279(5) 0.5793(8) 0.5017(4) 0.058(3) Uani 1 1 d .
H7 H 0.1236 0.6612 0.5086 0.087 Uiso 1 1 calc R
H8 H 0.1573 0.5452 0.5369 0.087 Uiso 1 1 calc R
H9 H 0.0800 0.5449 0.4983 0.087 Uiso 1 1 calc R
C6 C 0.2379(4) 0.6173(7) 0.4456(4) 0.050(3) Uani 1 1 d .
H10 H 0.2613 0.6014 0.4075 0.075 Uiso 1 1 calc R
H11 H 0.2678 0.5879 0.4820 0.075 Uiso 1 1 calc R
H12 H 0.2318 0.6994 0.4501 0.075 Uiso 1 1 calc R
C7 C -0.0692(4) 0.5582(7) 0.3545(4) 0.047(3) Uani 1 1 d .
H13 H -0.0324 0.5534 0.3899 0.070 Uiso 1 1 calc R
H14 H -0.0777 0.4825 0.3363 0.070 Uiso 1 1 calc R
H15 H -0.1139 0.5874 0.3690 0.070 Uiso 1 1 calc R
C8 C -0.0387(4) 0.7926(7) 0.3363(4) 0.047(3) Uani 1 1 d .
H16 H -0.0867 0.8065 0.3496 0.071 Uiso 1 1 calc R
H17 H -0.0261 0.8537 0.3083 0.071 Uiso 1 1 calc R
H18 H -0.0036 0.7902 0.3730 0.071 Uiso 1 1 calc R
C9 C -0.1193(4) 0.6658(7) 0.2379(4) 0.045(3) Uani 1 1 d .
H19 H -0.1266 0.5937 0.2155 0.068 Uiso 1 1 calc R
H20 H -0.1125 0.7268 0.2079 0.068 Uiso 1 1 calc R
H21 H -0.1613 0.6824 0.2604 0.068 Uiso 1 1 calc R
C10 C 0.2752(4) 0.5525(7) 0.2700(4) 0.035(2) Uani 1 1 d .
H22 H 0.3142 0.5364 0.2437 0.052 Uiso 1 1 calc R
H23 H 0.2728 0.4919 0.3010 0.052 Uiso 1 1 calc R
H24 H 0.2843 0.6252 0.2914 0.052 Uiso 1 1 calc R
C11 C 0.1745(4) 0.4143(6) 0.1741(4) 0.0246(19) Uani 1 1 d .
C12 C 0.1064(4) 0.3670(6) 0.1595(4) 0.0230(19) Uani 1 1 d .
C13 C 0.0997(4) 0.2618(6) 0.1258(4) 0.0245(19) Uani 1 1 d .
H25 H 0.0538 0.2278 0.1172 0.029 Uiso 1 1 calc R
C14 C 0.1599(4) 0.2100(7) 0.1059(4) 0.029(2) Uani 1 1 d .
H26 H 0.1546 0.1426 0.0816 0.034 Uiso 1 1 calc R
C15 C 0.2283(4) 0.2551(7) 0.1208(4) 0.033(2) Uani 1 1 d .
H27 H 0.2692 0.2176 0.1074 0.040 Uiso 1 1 calc R
C16 C 0.2364(4) 0.3549(7) 0.1551(4) 0.029(2) Uani 1 1 d .
H28 H 0.2831 0.3843 0.1661 0.035 Uiso 1 1 calc R
C17 C 0.2062(4) 0.6709(7) 0.1546(4) 0.028(2) Uani 1 1 d .
C18 C 0.1657(4) 0.7701(7) 0.1448(4) 0.0260(19) Uani 1 1 d .
C19 C 0.1825(4) 0.8545(6) 0.1003(4) 0.030(2) Uani 1 1 d .
H29 H 0.1536 0.9206 0.0943 0.036 Uiso 1 1 calc R
C20 C 0.2423(4) 0.8388(7) 0.0654(4) 0.033(2) Uani 1 1 d .
H30 H 0.2549 0.8953 0.0369 0.039 Uiso 1 1 calc R
C21 C 0.2825(4) 0.7392(7) 0.0734(4) 0.036(2) Uani 1 1 d .
H31 H 0.3213 0.7266 0.0487 0.044 Uiso 1 1 calc R
C22 C 0.2661(4) 0.6569(7) 0.1177(4) 0.030(2) Uani 1 1 d .
H32 H 0.2953 0.5910 0.1233 0.037 Uiso 1 1 calc R
C23 C -0.0166(4) 0.3347(6) 0.2312(4) 0.0242(19) Uani 1 1 d .
C24 C -0.0919(4) 0.3247(6) 0.2338(4) 0.029(2) Uani 1 1 d .
H33 H -0.1228 0.3713 0.2073 0.034 Uiso 1 1 calc R
C25 C -0.1227(4) 0.2477(7) 0.2746(4) 0.035(2) Uani 1 1 d .
H34 H -0.1732 0.2459 0.2770 0.042 Uiso 1 1 calc R
C26 C -0.0770(4) 0.1737(7) 0.3116(4) 0.033(2) Uani 1 1 d .
H35 H -0.0969 0.1184 0.3372 0.039 Uiso 1 1 calc R
C27 C -0.0022(4) 0.1818(7) 0.3107(4) 0.036(2) Uani 1 1 d .
H36 H 0.0283 0.1332 0.3364 0.043 Uiso 1 1 calc R
C28 C 0.0278(4) 0.2617(6) 0.2718(4) 0.030(2) Uani 1 1 d .
H37 H 0.0785 0.2674 0.2724 0.036 Uiso 1 1 calc R
C29 C -0.0348(4) 0.4528(6) 0.1121(4) 0.0231(19) Uani 1 1 d .
C30 C -0.0406(4) 0.5592(7) 0.0806(4) 0.0254(19) Uani 1 1 d .
H38 H -0.0166 0.6226 0.1001 0.030 Uiso 1 1 calc R
C31 C -0.0793(4) 0.5756(7) 0.0233(4) 0.032(2) Uani 1 1 d .
H39 H -0.0809 0.6478 0.0036 0.038 Uiso 1 1 calc R
C32 C -0.1167(4) 0.4804(8) -0.0052(4) 0.034(2) Uani 1 1 d .
H40 H -0.1437 0.4896 -0.0444 0.041 Uiso 1 1 calc R
C33 C -0.1140(4) 0.3735(7) 0.0237(4) 0.0276(19) Uani 1 1 d .
H41 H -0.1393 0.3108 0.0047 0.033 Uiso 1 1 calc R
C34 C -0.0729(4) 0.3611(6) 0.0818(4) 0.0257(19) Uani 1 1 d .
H42 H -0.0707 0.2887 0.1013 0.031 Uiso 1 1 calc R
C35 C 0.1359(4) 0.8959(7) 0.2550(4) 0.0245(18) Uani 1 1 d .
C36 C 0.1567(4) 1.0052(7) 0.2344(4) 0.039(2) Uani 1 1 d .
H43 H 0.1452 1.0273 0.1922 0.047 Uiso 1 1 calc R
C37 C 0.1950(4) 1.0817(7) 0.2772(5) 0.042(2) Uani 1 1 d .
H44 H 0.2093 1.1538 0.2630 0.051 Uiso 1 1 calc R
C38 C 0.2112(5) 1.0508(8) 0.3392(5) 0.050(3) Uani 1 1 d .
H45 H 0.2357 1.1024 0.3676 0.060 Uiso 1 1 calc R
C39 C 0.1910(5) 0.9419(8) 0.3601(5) 0.056(3) Uani 1 1 d .
H46 H 0.2031 0.9199 0.4022 0.067 Uiso 1 1 calc R
C40 C 0.1529(5) 0.8667(8) 0.3180(4) 0.047(3) Uani 1 1 d .
H47 H 0.1384 0.7949 0.3326 0.057 Uiso 1 1 calc R
C41 C 0.0254(3) 0.8813(6) 0.1510(4) 0.0216(18) Uani 1 1 d .
C42 C 0.0066(4) 0.8585(7) 0.0869(4) 0.032(2) Uani 1 1 d .
H48 H 0.0293 0.7979 0.0673 0.039 Uiso 1 1 calc R
C43 C -0.0461(4) 0.9255(7) 0.0515(4) 0.033(2) Uani 1 1 d .
H49 H -0.0588 0.9086 0.0087 0.039 Uiso 1 1 calc R
C44 C -0.0792(4) 1.0169(7) 0.0801(5) 0.037(2) Uani 1 1 d .
H50 H -0.1129 1.0634 0.0563 0.045 Uiso 1 1 calc R
C45 C -0.0621(4) 1.0390(7) 0.1445(5) 0.037(2) Uani 1 1 d .
H51 H -0.0848 1.0998 0.1640 0.044 Uiso 1 1 calc R
C46 C -0.0113(4) 0.9705(6) 0.1797(4) 0.0267(19) Uani 1 1 d .
H52 H -0.0015 0.9842 0.2232 0.032 Uiso 1 1 calc R
C47 C 0.4468(8) 0.5564(14) 0.5072(8) 0.134(6) Uani 1 1 d U
C48 C 0.4803(10) 0.3930(15) 0.4867(8) 0.138(6) Uani 1 1 d U
C51 C 0.4294(13) 0.474(2) 0.4645(15) 0.111(8) Uani 0.66(3) 1 d PU
C52 C 0.422(3) 0.423(5) 0.508(3) 0.130(11) Uani 0.34(3) 1 d PU

loop_
_atom_site_aniso_label
_atom_site_aniso_U_11
_atom_site_aniso_U_22
_atom_site_aniso_U_33
_atom_site_aniso_U_23
_atom_site_aniso_U_13
_atom_site_aniso_U_12
Pd1 0.0279(3) 0.0261(4) 0.0218(4) 0.0012(3) 0.0005(3) -0.0005(3)
Si1 0.0262(11) 0.0265(13) 0.0245(15) 0.0028(11) 0.0006(10) -0.0001(9)
P1 0.0248(11) 0.0226(12) 0.0231(14) 0.0007(10) 0.0002(9) -0.0012(9)
P2 0.0311(11) 0.0218(12) 0.0248(14) 0.0004(10) 0.0013(10) 0.0005(9)
P3 0.0353(12) 0.0383(14) 0.0275(15) -0.0017(11) 0.0090(11) 0.0014(10)
B1 0.032(5) 0.014(5) 0.040(7) -0.007(5) 0.007(5) -0.004(4)
O1 0.048(3) 0.036(3) 0.020(4) 0.005(3) -0.003(3) 0.000(3)
O2 0.060(4) 0.028(3) 0.037(4) 0.007(3) -0.001(3) -0.003(3)
C1 0.082(7) 0.027(5) 0.046(8) 0.006(5) -0.016(6) -0.004(5)
C2 0.053(6) 0.039(6) 0.022(6) 0.003(4) -0.011(4) 0.000(4)
C3 0.121(9) 0.063(8) 0.040(7) 0.024(6) -0.013(7) -0.042(7)
C4 0.109(8) 0.039(6) 0.043(7) -0.004(5) -0.034(6) 0.029(6)
C5 0.069(6) 0.078(8) 0.026(6) 0.011(5) 0.003(5) -0.010(5)
C6 0.062(6) 0.046(6) 0.038(7) 0.006(5) -0.019(5) -0.016(5)
C7 0.044(5) 0.067(7) 0.032(6) -0.003(5) 0.019(4) -0.009(4)
C8 0.052(5) 0.049(6) 0.041(7) -0.011(5) 0.015(5) 0.010(5)
C9 0.041(5) 0.036(5) 0.055(7) 0.010(5) -0.016(5) 0.007(4)
C10 0.033(4) 0.042(5) 0.030(6) 0.019(4) 0.002(4) -0.004(4)
C11 0.030(4) 0.029(5) 0.014(5) 0.007(4) 0.001(3) 0.008(3)
C12 0.028(4) 0.026(5) 0.014(5) 0.007(4) -0.002(3) -0.003(3)
C13 0.030(4) 0.018(4) 0.025(5) 0.009(4) -0.004(4) 0.002(3)
C14 0.047(5) 0.025(5) 0.015(5) 0.006(4) 0.007(4) 0.007(4)
C15 0.037(5) 0.032(5) 0.032(6) -0.006(4) 0.009(4) 0.010(4)
C16 0.022(4) 0.037(5) 0.028(6) 0.004(4) 0.003(4) 0.001(4)
C17 0.018(4) 0.033(5) 0.032(6) -0.010(4) 0.000(4) 0.006(3)
C18 0.024(4) 0.035(5) 0.020(5) -0.004(4) 0.010(4) -0.006(4)
C19 0.033(4) 0.025(5) 0.032(6) 0.006(4) 0.005(4) -0.001(3)
C20 0.031(4) 0.039(5) 0.031(6) 0.003(4) 0.014(4) -0.009(4)
C21 0.031(4) 0.033(5) 0.046(7) 0.000(5) 0.006(4) 0.003(4)
C22 0.033(5) 0.027(5) 0.030(6) 0.006(4) -0.005(4) 0.001(4)
C23 0.024(4) 0.028(5) 0.019(5) 0.000(4) -0.003(4) -0.002(3)
C24 0.034(4) 0.029(5) 0.024(5) -0.001(4) 0.007(4) 0.000(4)
C25 0.033(5) 0.036(5) 0.037(6) 0.001(5) 0.009(4) 0.001(4)
C26 0.042(5) 0.038(5) 0.017(5) 0.004(4) 0.000(4) -0.016(4)
C27 0.038(5) 0.048(6) 0.020(6) 0.011(4) -0.007(4) -0.006(4)
C28 0.029(4) 0.032(5) 0.031(6) -0.007(4) 0.008(4) -0.008(4)
C29 0.021(4) 0.022(4) 0.027(5) 0.001(4) 0.007(4) -0.005(3)
C30 0.031(4) 0.030(5) 0.014(5) -0.010(4) -0.003(4) 0.004(3)
C31 0.034(5) 0.043(6) 0.021(5) 0.003(4) 0.009(4) 0.012(4)
C32 0.027(4) 0.063(7) 0.012(5) 0.004(5) 0.004(4) 0.011(4)
C33 0.029(4) 0.029(5) 0.026(5) -0.001(4) 0.006(4) -0.004(3)
C34 0.036(4) 0.032(5) 0.010(5) 0.006(4) 0.007(4) 0.004(4)
C35 0.025(4) 0.026(5) 0.022(5) -0.003(4) 0.001(3) 0.001(4)
C36 0.036(5) 0.031(5) 0.047(7) 0.004(5) -0.005(4) -0.001(4)
C37 0.039(5) 0.040(6) 0.046(7) 0.009(5) -0.002(5) -0.008(4)
C38 0.069(6) 0.031(6) 0.043(7) -0.014(5) -0.028(5) -0.008(5)
C39 0.082(7) 0.042(6) 0.038(7) 0.002(5) -0.023(5) -0.003(5)
C40 0.069(6) 0.037(6) 0.033(6) -0.008(5) -0.012(5) 0.001(5)
C41 0.022(4) 0.022(4) 0.022(5) 0.002(4) 0.005(3) 0.002(3)
C42 0.032(4) 0.035(5) 0.030(6) 0.010(4) 0.001(4) -0.009(4)
C43 0.036(5) 0.035(5) 0.025(6) -0.001(4) -0.010(4) -0.008(4)
C44 0.034(5) 0.026(5) 0.049(7) 0.017(5) -0.008(5) 0.005(4)
C45 0.033(5) 0.021(5) 0.056(7) 0.004(5) -0.001(5) -0.003(4)
C46 0.033(4) 0.034(5) 0.013(5) 0.001(4) 0.007(4) -0.006(4)
C47 0.111(10) 0.135(10) 0.154(13) -0.056(10) 0.006(10) -0.030(8)
C48 0.125(11) 0.167(11) 0.122(13) -0.003(10) 0.010(10) 0.032(10)
C51 0.115(14) 0.110(14) 0.106(15) -0.024(10) 0.008(12) 0.012(11)
C52 0.129(18) 0.125(16) 0.14(2) -0.002(16) 0.027(17) 0.008(16)

loop_
_atom_type_symbol
_atom_type_description
_atom_type_scat_dispersion_real
_atom_type_scat_dispersion_imag
_atom_type_scat_source
C C 0.0033 0.0016 'International Tables Vol C Tables 4.2.6.8 and 6.1.1.4'
H H 0.0000 0.0000 'International Tables Vol C Tables 4.2.6.8 and 6.1.1.4'
B B 0.0013 0.0007 'International Tables Vol C Tables 4.2.6.8 and 6.1.1.4'
O O 0.0106 0.0060 'International Tables Vol C Tables 4.2.6.8 and 6.1.1.4'
P P 0.1023 0.0942 'International Tables Vol C Tables 4.2.6.8 and 6.1.1.4'
Pd Pd -0.9988 1.0072 'International Tables Vol C Tables 4.2.6.8 and 6.1.1.4'
Si Si 0.0817 0.0704 'International Tables Vol C Tables 4.2.6.8 and 6.1.1.4'

loop_
_geom_angle_atom_site_label_1
_geom_angle_atom_site_label_2
_geom_angle_atom_site_label_3
_geom_angle
_geom_angle_site_symmetry_1
_geom_angle_site_symmetry_3
B1 Pd1 Si1 79.2(2) . .
B1 Pd1 P3 91.2(3) . .
Si1 Pd1 P3 170.14(8) . .
B1 Pd1 P2 126.3(2) . .
Si1 Pd1 P2 84.39(7) . .
P3 Pd1 P2 100.02(8) . .
B1 Pd1 P1 107.9(2) . .
Si1 Pd1 P1 86.07(7) . .
P3 Pd1 P1 98.89(7) . .
P2 Pd1 P1 121.58(8) . .
C10 Si1 C17 102.2(3) . .
C10 Si1 C11 106.3(3) . .
C17 Si1 C11 105.2(3) . .
C10 Si1 Pd1 128.9(3) . .
C17 Si1 Pd1 105.4(2) . .
C11 Si1 Pd1 106.7(2) . .
C23 P1 C29 103.2(3) . .
C23 P1 C12 101.9(3) . .
C29 P1 C12 102.5(3) . .
C23 P1 Pd1 113.9(3) . .
C29 P1 Pd1 124.7(2) . .
C12 P1 Pd1 107.9(2) . .
C35 P2 C41 101.3(3) . .
C35 P2 C18 100.4(3) . .
C41 P2 C18 102.7(3) . .
C35 P2 Pd1 113.0(3) . .
C41 P2 Pd1 127.0(2) . .
C18 P2 Pd1 108.9(3) . .
C8 P3 C7 100.7(4) . .
C8 P3 C9 102.7(4) . .
C7 P3 C9 102.0(4) . .
C8 P3 Pd1 116.3(3) . .
C7 P3 Pd1 118.9(3) . .
C9 P3 Pd1 113.8(3) . .
O1 B1 O2 111.0(8) . .
O1 B1 Pd1 120.2(6) . .
O2 B1 Pd1 128.6(7) . .
B1 O1 C2 109.4(6) . .
B1 O2 C1 108.7(7) . .
O2 C1 C4 108.8(8) . .
O2 C1 C3 107.6(7) . .
C4 C1 C3 110.2(8) . .
O2 C1 C2 103.4(7) . .
C4 C1 C2 113.9(7) . .
C3 C1 C2 112.5(9) . .
O1 C2 C5 108.5(7) . .
O1 C2 C6 106.2(7) . .
C5 C2 C6 109.6(7) . .
O1 C2 C1 101.6(6) . .
C5 C2 C1 116.5(8) . .
C6 C2 C1 113.5(8) . .
C1 C3 H1 109.5 . .
C1 C3 H2 109.5 . .
H1 C3 H2 109.5 . .
C1 C3 H3 109.5 . .
H1 C3 H3 109.5 . .
H2 C3 H3 109.5 . .
C1 C4 H4 109.5 . .
C1 C4 H5 109.5 . .
H4 C4 H5 109.5 . .
C1 C4 H6 109.5 . .
H4 C4 H6 109.5 . .
H5 C4 H6 109.5 . .
C2 C5 H7 109.5 . .
C2 C5 H8 109.5 . .
H7 C5 H8 109.5 . .
C2 C5 H9 109.5 . .
H7 C5 H9 109.5 . .
H8 C5 H9 109.5 . .
C2 C6 H10 109.5 . .
C2 C6 H11 109.5 . .
H10 C6 H11 109.5 . .
C2 C6 H12 109.5 . .
H10 C6 H12 109.5 . .
H11 C6 H12 109.5 . .
P3 C7 H13 109.5 . .
P3 C7 H14 109.5 . .
H13 C7 H14 109.5 . .
P3 C7 H15 109.5 . .
H13 C7 H15 109.5 . .
H14 C7 H15 109.5 . .
P3 C8 H16 109.5 . .
P3 C8 H17 109.5 . .
H16 C8 H17 109.5 . .
P3 C8 H18 109.5 . .
H16 C8 H18 109.5 . .
H17 C8 H18 109.5 . .
P3 C9 H19 109.5 . .
P3 C9 H20 109.5 . .
H19 C9 H20 109.5 . .
P3 C9 H21 109.5 . .
H19 C9 H21 109.5 . .
H20 C9 H21 109.5 . .
Si1 C10 H22 109.5 . .
Si1 C10 H23 109.5 . .
H22 C10 H23 109.5 . .
Si1 C10 H24 109.5 . .
H22 C10 H24 109.5 . .
H23 C10 H24 109.5 . .
C12 C11 C16 118.8(7) . .
C12 C11 Si1 120.4(5) . .
C16 C11 Si1 120.8(5) . .
C11 C12 C13 119.5(7) . .
C11 C12 P1 118.3(6) . .
C13 C12 P1 122.1(5) . .
C14 C13 C12 120.1(7) . .
C14 C13 H25 120.0 . .
C12 C13 H25 120.0 . .
C13 C14 C15 121.1(8) . .
C13 C14 H26 119.5 . .
C15 C14 H26 119.5 . .
C16 C15 C14 119.9(7) . .
C16 C15 H27 120.1 . .
C14 C15 H27 120.1 . .
C15 C16 C11 120.6(7) . .
C15 C16 H28 119.7 . .
C11 C16 H28 119.7 . .
C18 C17 C22 116.8(7) . .
C18 C17 Si1 121.5(6) . .
C22 C17 Si1 121.7(6) . .
C17 C18 C19 122.2(7) . .
C17 C18 P2 115.0(6) . .
C19 C18 P2 122.7(6) . .
C20 C19 C18 119.6(7) . .
C20 C19 H29 120.2 . .
C18 C19 H29 120.2 . .
C21 C20 C19 119.2(8) . .
C21 C20 H30 120.4 . .
C19 C20 H30 120.4 . .
C20 C21 C22 120.9(8) . .
C20 C21 H31 119.6 . .
C22 C21 H31 119.6 . .
C21 C22 C17 121.3(7) . .
C21 C22 H32 119.3 . .
C17 C22 H32 119.3 . .
C24 C23 C28 116.6(7) . .
C24 C23 P1 123.6(6) . .
C28 C23 P1 119.4(5) . .
C23 C24 C25 122.5(7) . .
C23 C24 H33 118.7 . .
C25 C24 H33 118.7 . .
C26 C25 C24 118.8(7) . .
C26 C25 H34 120.6 . .
C24 C25 H34 120.6 . .
C27 C26 C25 120.2(7) . .
C27 C26 H35 119.9 . .
C25 C26 H35 119.9 . .
C26 C27 C28 120.3(7) . .
C26 C27 H36 119.8 . .
C28 C27 H36 119.8 . .
C27 C28 C23 121.4(7) . .
C27 C28 H37 119.3 . .
C23 C28 H37 119.3 . .
C34 C29 C30 116.0(7) . .
C34 C29 P1 126.4(6) . .
C30 C29 P1 117.4(5) . .
C31 C30 C29 123.8(7) . .
C31 C30 H38 118.1 . .
C29 C30 H38 118.1 . .
C30 C31 C32 117.8(8) . .
C30 C31 H39 121.1 . .
C32 C31 H39 121.1 . .
C33 C32 C31 121.2(7) . .
C33 C32 H40 119.4 . .
C31 C32 H40 119.4 . .
C32 C33 C34 118.6(7) . .
C32 C33 H41 120.7 . .
C34 C33 H41 120.7 . .
C33 C34 C29 122.5(7) . .
C33 C34 H42 118.7 . .
C29 C34 H42 118.7 . .
C40 C35 C36 118.4(8) . .
C40 C35 P2 120.3(6) . .
C36 C35 P2 121.2(6) . .
C35 C36 C37 120.2(8) . .
C35 C36 H43 119.9 . .
C37 C36 H43 119.9 . .
C38 C37 C36 120.3(8) . .
C38 C37 H44 119.8 . .
C36 C37 H44 119.8 . .
C37 C38 C39 119.9(8) . .
C37 C38 H45 120.1 . .
C39 C38 H45 120.1 . .
C40 C39 C38 119.8(9) . .
C40 C39 H46 120.1 . .
C38 C39 H46 120.1 . .
C35 C40 C39 121.3(9) . .
C35 C40 H47 119.3 . .
C39 C40 H47 119.3 . .
C42 C41 C46 118.2(7) . .
C42 C41 P2 120.9(6) . .
C46 C41 P2 120.7(6) . .
C41 C42 C43 120.9(8) . .
C41 C42 H48 119.6 . .
C43 C42 H48 119.6 . .
C44 C43 C42 119.9(8) . .
C44 C43 H49 120.1 . .
C42 C43 H49 120.1 . .
C43 C44 C45 119.8(7) . .
C43 C44 H50 120.1 . .
C45 C44 H50 120.1 . .
C46 C45 C44 120.1(8) . .
C46 C45 H51 120.0 . .
C44 C45 H51 120.0 . .
C45 C46 C41 121.1(8) . .
C45 C46 H52 119.5 . .
C41 C46 H52 119.5 . .
C51 C47 C48 120.7(19) . 3_666
C51 C47 C52 43(2) . .
C48 C47 C52 130(2) 3_666 .
C52 C48 C51 49(3) . .
C52 C48 C47 132(3) . 3_666
C51 C48 C47 110(2) . 3_666
C52 C51 C47 82(3) . .
C52 C51 C48 59(3) . .
C47 C51 C48 98.3(19) . .
C51 C52 C48 72(4) . .
C51 C52 C47 55(3) . .
C48 C52 C47 91(4) . .

loop_
_geom_bond_atom_site_label_1
_geom_bond_atom_site_label_2
_geom_bond_distance
_geom_bond_site_symmetry_2
Pd1 B1 2.102(10) .
Pd1 Si1 2.324(2) .
Pd1 P3 2.350(2) .
Pd1 P2 2.367(2) .
Pd1 P1 2.399(2) .
Si1 C10 1.895(7) .
Si1 C17 1.918(8) .
Si1 C11 1.924(8) .
P1 C23 1.813(7) .
P1 C29 1.819(8) .
P1 C12 1.853(7) .
P2 C35 1.836(8) .
P2 C41 1.848(7) .
P2 C18 1.849(7) .
P3 C8 1.812(8) .
P3 C7 1.816(8) .
P3 C9 1.822(7) .
B1 O1 1.377(10) .
B1 O2 1.383(9) .
O1 C2 1.463(9) .
O2 C1 1.452(10) .
C1 C4 1.500(11) .
C1 C3 1.518(12) .
C1 C2 1.569(11) .
C2 C5 1.494(11) .
C2 C6 1.523(10) .
C3 H1 0.9600 .
C3 H2 0.9600 .
C3 H3 0.9600 .
C4 H4 0.9600 .
C4 H5 0.9600 .
C4 H6 0.9600 .
C5 H7 0.9600 .
C5 H8 0.9600 .
C5 H9 0.9600 .
C6 H10 0.9600 .
C6 H11 0.9600 .
C6 H12 0.9600 .
C7 H13 0.9600 .
C7 H14 0.9600 .
C7 H15 0.9600 .
C8 H16 0.9600 .
C8 H17 0.9600 .
C8 H18 0.9600 .
C9 H19 0.9600 .
C9 H20 0.9600 .
C9 H21 0.9600 .
C10 H22 0.9600 .
C10 H23 0.9600 .
C10 H24 0.9600 .
C11 C12 1.371(9) .
C11 C16 1.414(9) .
C12 C13 1.405(9) .
C13 C14 1.355(9) .
C13 H25 0.9300 .
C14 C15 1.367(9) .
C14 H26 0.9300 .
C15 C16 1.360(10) .
C15 H27 0.9300 .
C16 H28 0.9300 .
C17 C18 1.369(10) .
C17 C22 1.411(10) .
C18 C19 1.404(10) .
C19 C20 1.385(10) .
C19 H29 0.9300 .
C20 C21 1.367(10) .
C20 H30 0.9300 .
C21 C22 1.381(10) .
C21 H31 0.9300 .
C22 H32 0.9300 .
C23 C24 1.389(9) .
C23 C28 1.405(10) .
C24 C25 1.390(10) .
C24 H33 0.9300 .
C25 C26 1.386(10) .
C25 H34 0.9300 .
C26 C27 1.374(10) .
C26 H35 0.9300 .
C27 C28 1.379(10) .
C27 H36 0.9300 .
C28 H37 0.9300 .
C29 C34 1.389(9) .
C29 C30 1.394(9) .
C30 C31 1.356(10) .
C30 H38 0.9300 .
C31 C32 1.401(10) .
C31 H39 0.9300 .
C32 C33 1.375(10) .
C32 H40 0.9300 .
C33 C34 1.384(10) .
C33 H41 0.9300 .
C34 H42 0.9300 .
C35 C40 1.376(11) .
C35 C36 1.398(10) .
C36 C37 1.401(10) .
C36 H43 0.9300 .
C37 C38 1.359(11) .
C37 H44 0.9300 .
C38 C39 1.392(11) .
C38 H45 0.9300 .
C39 C40 1.383(11) .
C39 H46 0.9300 .
C40 H47 0.9300 .
C41 C42 1.387(10) .
C41 C46 1.395(10) .
C42 C43 1.398(10) .
C42 H48 0.9300 .
C43 C44 1.382(10) .
C43 H49 0.9300 .
C44 C45 1.386(11) .
C44 H50 0.9300 .
C45 C46 1.383(10) .
C45 H51 0.9300 .
C46 H52 0.9300 .
C47 C51 1.33(2) .
C47 C48 1.454(18) 3_666
C47 C52 1.60(6) .
C48 C52 1.24(5) .
C48 C51 1.37(3) .
C48 C47 1.454(18) 3_666
C51 C52 1.10(6) .

loop_
_geom_torsion_atom_site_label_1
_geom_torsion_atom_site_label_2
_geom_torsion_atom_site_label_3
_geom_torsion_atom_site_label_4
_geom_torsion
_geom_torsion_site_symmetry_1
B1 Pd1 Si1 C10 -25.9(4) .
P3 Pd1 Si1 C10 -14.4(6) .
P2 Pd1 Si1 C10 102.7(3) .
P1 Pd1 Si1 C10 -135.0(3) .
B1 Pd1 Si1 C17 -146.2(3) .
P3 Pd1 Si1 C17 -134.6(5) .
P2 Pd1 Si1 C17 -17.5(3) .
P1 Pd1 Si1 C17 104.7(3) .
B1 Pd1 Si1 C11 102.3(3) .
P3 Pd1 Si1 C11 113.9(5) .
P2 Pd1 Si1 C11 -129.0(2) .
P1 Pd1 Si1 C11 -6.7(2) .
B1 Pd1 P1 C23 41.4(4) .
Si1 Pd1 P1 C23 118.7(3) .
P3 Pd1 P1 C23 -52.7(3) .
P2 Pd1 P1 C23 -160.4(3) .
B1 Pd1 P1 C29 169.0(4) .
Si1 Pd1 P1 C29 -113.7(3) .
P3 Pd1 P1 C29 74.9(3) .
P2 Pd1 P1 C29 -32.7(3) .
B1 Pd1 P1 C12 -71.0(4) .
Si1 Pd1 P1 C12 6.3(3) .
P3 Pd1 P1 C12 -165.1(2) .
P2 Pd1 P1 C12 87.3(3) .
B1 Pd1 P2 C35 -19.0(4) .
Si1 Pd1 P2 C35 -91.2(2) .
P3 Pd1 P2 C35 79.9(2) .
P1 Pd1 P2 C35 -173.1(2) .
B1 Pd1 P2 C41 -145.0(4) .
Si1 Pd1 P2 C41 142.8(3) .
P3 Pd1 P2 C41 -46.1(3) .
P1 Pd1 P2 C41 61.0(3) .
B1 Pd1 P2 C18 91.6(4) .
Si1 Pd1 P2 C18 19.5(3) .
P3 Pd1 P2 C18 -169.4(3) .
P1 Pd1 P2 C18 -62.4(3) .
B1 Pd1 P3 C8 82.4(4) .
Si1 Pd1 P3 C8 71.0(6) .
P2 Pd1 P3 C8 -44.8(3) .
P1 Pd1 P3 C8 -169.3(3) .
B1 Pd1 P3 C7 -38.3(4) .
Si1 Pd1 P3 C7 -49.6(6) .
P2 Pd1 P3 C7 -165.5(3) .
P1 Pd1 P3 C7 70.0(3) .
B1 Pd1 P3 C9 -158.6(4) .
Si1 Pd1 P3 C9 -169.9(5) .
P2 Pd1 P3 C9 74.2(3) .
P1 Pd1 P3 C9 -50.3(3) .
Si1 Pd1 B1 O1 128.0(6) .
P3 Pd1 B1 O1 -50.0(6) .
P2 Pd1 B1 O1 53.3(7) .
P1 Pd1 B1 O1 -149.8(6) .
Si1 Pd1 B1 O2 -57.0(7) .
P3 Pd1 B1 O2 125.0(7) .
P2 Pd1 B1 O2 -131.7(6) .
P1 Pd1 B1 O2 25.3(8) .
O2 B1 O1 C2 9.7(9) .
Pd1 B1 O1 C2 -174.4(5) .
O1 B1 O2 C1 7.1(9) .
Pd1 B1 O2 C1 -168.3(6) .
B1 O2 C1 C4 -140.8(7) .
B1 O2 C1 C3 99.8(8) .
B1 O2 C1 C2 -19.3(9) .
B1 O1 C2 C5 -144.0(7) .
B1 O1 C2 C6 98.3(8) .
B1 O1 C2 C1 -20.6(8) .
O2 C1 C2 O1 23.7(8) .
C4 C1 C2 O1 141.6(8) .
C3 C1 C2 O1 -92.1(8) .
O2 C1 C2 C5 141.3(7) .
C4 C1 C2 C5 -100.8(10) .
C3 C1 C2 C5 25.6(11) .
O2 C1 C2 C6 -89.9(8) .
C4 C1 C2 C6 28.1(11) .
C3 C1 C2 C6 154.4(8) .
C10 Si1 C11 C12 147.2(6) .
C17 Si1 C11 C12 -104.8(6) .
Pd1 Si1 C11 C12 6.8(6) .
C10 Si1 C11 C16 -33.8(7) .
C17 Si1 C11 C16 74.1(6) .
Pd1 Si1 C11 C16 -174.3(5) .
C16 C11 C12 C13 -0.5(11) .
Si1 C11 C12 C13 178.5(5) .
C16 C11 C12 P1 179.4(6) .
Si1 C11 C12 P1 -1.6(8) .
C23 P1 C12 C11 -124.4(6) .
C29 P1 C12 C11 129.0(6) .
Pd1 P1 C12 C11 -4.2(6) .
C23 P1 C12 C13 55.5(7) .
C29 P1 C12 C13 -51.1(7) .
Pd1 P1 C12 C13 175.7(5) .
C11 C12 C13 C14 -2.5(11) .
P1 C12 C13 C14 177.6(6) .
C12 C13 C14 C15 3.4(11) .
C13 C14 C15 C16 -1.3(12) .
C14 C15 C16 C11 -1.7(12) .
C12 C11 C16 C15 2.6(11) .
Si1 C11 C16 C15 -176.4(6) .
C10 Si1 C17 C18 -122.4(6) .
C11 Si1 C17 C18 126.7(6) .
Pd1 Si1 C17 C18 14.2(7) .
C10 Si1 C17 C22 54.6(7) .
C11 Si1 C17 C22 -56.4(7) .
Pd1 Si1 C17 C22 -168.9(6) .
C22 C17 C18 C19 0.1(11) .
Si1 C17 C18 C19 177.2(6) .
C22 C17 C18 P2 -175.4(5) .
Si1 C17 C18 P2 1.7(8) .
C35 P2 C18 C17 102.2(6) .
C41 P2 C18 C17 -153.6(6) .
Pd1 P2 C18 C17 -16.7(6) .
C35 P2 C18 C19 -73.3(7) .
C41 P2 C18 C19 30.9(7) .
Pd1 P2 C18 C19 167.8(6) .
C17 C18 C19 C20 -0.9(12) .
P2 C18 C19 C20 174.3(6) .
C18 C19 C20 C21 2.3(12) .
C19 C20 C21 C22 -2.9(12) .
C20 C21 C22 C17 2.1(12) .
C18 C17 C22 C21 -0.7(11) .
Si1 C17 C22 C21 -177.7(6) .
C29 P1 C23 C24 -40.2(7) .
C12 P1 C23 C24 -146.2(6) .
Pd1 P1 C23 C24 97.9(6) .
C29 P1 C23 C28 146.6(6) .
C12 P1 C23 C28 40.6(7) .
Pd1 P1 C23 C28 -75.3(6) .
C28 C23 C24 C25 0.5(11) .
P1 C23 C24 C25 -172.8(6) .
C23 C24 C25 C26 -3.5(12) .
C24 C25 C26 C27 4.0(12) .
C25 C26 C27 C28 -1.6(12) .
C26 C27 C28 C23 -1.5(12) .
C24 C23 C28 C27 2.0(11) .
P1 C23 C28 C27 175.6(6) .
C23 P1 C29 C34 -34.3(7) .
C12 P1 C29 C34 71.3(7) .
Pd1 P1 C29 C34 -166.3(5) .
C23 P1 C29 C30 149.9(6) .
C12 P1 C29 C30 -104.5(6) .
Pd1 P1 C29 C30 17.9(7) .
C34 C29 C30 C31 -1.3(11) .
P1 C29 C30 C31 174.9(6) .
C29 C30 C31 C32 1.3(11) .
C30 C31 C32 C33 -0.3(11) .
C31 C32 C33 C34 -0.6(11) .
C32 C33 C34 C29 0.5(11) .
C30 C29 C34 C33 0.4(10) .
P1 C29 C34 C33 -175.5(6) .
C41 P2 C35 C40 139.7(7) .
C18 P2 C35 C40 -114.9(7) .
Pd1 P2 C35 C40 1.0(7) .
C41 P2 C35 C36 -44.3(7) .
C18 P2 C35 C36 61.0(7) .
Pd1 P2 C35 C36 176.9(5) .
C40 C35 C36 C37 1.0(11) .
P2 C35 C36 C37 -175.0(6) .
C35 C36 C37 C38 -0.9(12) .
C36 C37 C38 C39 1.2(14) .
C37 C38 C39 C40 -1.6(14) .
C36 C35 C40 C39 -1.4(12) .
P2 C35 C40 C39 174.6(7) .
C38 C39 C40 C35 1.7(14) .
C35 P2 C41 C42 147.4(6) .
C18 P2 C41 C42 43.9(7) .
Pd1 P2 C41 C42 -82.1(6) .
C35 P2 C41 C46 -37.0(6) .
C18 P2 C41 C46 -140.5(6) .
Pd1 P2 C41 C46 93.6(6) .
C46 C41 C42 C43 2.0(11) .
P2 C41 C42 C43 177.7(5) .
C41 C42 C43 C44 1.0(11) .
C42 C43 C44 C45 -2.4(12) .
C43 C44 C45 C46 0.8(12) .
C44 C45 C46 C41 2.3(11) .
C42 C41 C46 C45 -3.7(11) .
P2 C41 C46 C45 -179.4(5) .
C48 C47 C51 C52 117(4) 3_666
C48 C47 C51 C48 60(3) 3_666
C52 C47 C51 C48 -57(3) .
C47 C48 C51 C52 -128(4) 3_666
C52 C48 C51 C47 75(4) .
C47 C48 C51 C47 -53(3) 3_666
C47 C51 C52 C48 -105(2) .
C48 C51 C52 C47 105(2) .
C47 C48 C52 C51 81(5) 3_666
C51 C48 C52 C47 -52(3) .
C47 C48 C52 C47 29(6) 3_666
C48 C47 C52 C51 -94(4) 3_666
C51 C47 C52 C48 67(4) .
C48 C47 C52 C48 -28(6) 3_666
